data_7244619
loop_
_publ_author_name
'Si, Chang-Dai'
'Zhang, Jianbin'
'Pan, Feng-Feng'
'Wang, Peng'
'Liao, Tian-Lu'
'Zheng, Wan-He'
'Yuan, Kun'
'Liu, Jia-Cheng'

_publ_section_title
;
 Zn/Cu Complexes Constructed through Selective in Situ Br&#x2212;Cl
 Exchange: Synthesis, Structures, Properties, and DFT Insights into the
 Cu-Catalyzed Mechanism
;
_journal_name_full CrystEngComm
_journal_paper_doi 10.1039/D2CE00128D
_journal_year 2022
_chemical_formula_sum 'C60 H44 Br2 N6 O20 Zn4'
_chemical_formula_weight 1590.31
_space_group_crystal_system triclinic
_space_group_IT_number 2
_space_group_name_Hall '-P 1'
_space_group_name_H-M_alt 'P -1'
_atom_sites_solution_hydrogens mixed
_audit_creation_method SHELXL-2018/3
_audit_update_record
;
2020-08-22 deposited with the CCDC.	2022-03-11 downloaded from the CCDC.
;
_cell_angle_alpha 86.973(3)
_cell_angle_beta 89.332(4)
_cell_angle_gamma 80.888(3)
_cell_formula_units_Z 2
_cell_length_a 10.4588(4)
_cell_length_b 11.5667(3)
_cell_length_c 24.5591(13)
_cell_measurement_reflns_used 5346
_cell_measurement_temperature 293(2)
_cell_measurement_theta_max 28.4750
_cell_measurement_theta_min 2.5380
_cell_volume 2929.4(2)
_computing_structure_refinement 'SHELXL-2018/3 (Sheldrick, 2018)'
_computing_structure_solution 'SHELXT 2018/2 (Sheldrick, 2018)'
_diffrn_ambient_temperature 293(2)
_diffrn_measured_fraction_theta_full 1.000
_diffrn_measured_fraction_theta_max 0.841
_diffrn_measurement_device_type 'SuperNova, Dual, Cu at zero, AtlasS2'
_diffrn_measurement_method '\w scans'
_diffrn_radiation_type MoK\a
_diffrn_radiation_wavelength 0.71073
_diffrn_reflns_av_R_equivalents 0.0522
_diffrn_reflns_av_unetI/netI 0.1099
_diffrn_reflns_Laue_measured_fraction_full 1.000
_diffrn_reflns_Laue_measured_fraction_max 0.841
_diffrn_reflns_limit_h_max 13
_diffrn_reflns_limit_h_min -11
_diffrn_reflns_limit_k_max 14
_diffrn_reflns_limit_k_min -14
_diffrn_reflns_limit_l_max 31
_diffrn_reflns_limit_l_min -28
_diffrn_reflns_number 25002
_diffrn_reflns_point_group_measured_fraction_full 1.000
_diffrn_reflns_point_group_measured_fraction_max 0.841
_diffrn_reflns_theta_full 25.242
_diffrn_reflns_theta_max 29.508
_diffrn_reflns_theta_min 1.972
_exptl_absorpt_coefficient_mu 3.067
_exptl_crystal_colour colourless
_exptl_crystal_density_diffrn 1.803
_exptl_crystal_description lump
_exptl_crystal_F_000 1592
_exptl_crystal_size_max 0.130
_exptl_crystal_size_mid 0.120
_exptl_crystal_size_min 0.110
_refine_diff_density_max 1.163
_refine_diff_density_min -2.934
_refine_diff_density_rms 0.204
_refine_ls_extinction_method none
_refine_ls_goodness_of_fit_ref 1.028
_refine_ls_hydrogen_treatment constr
_refine_ls_matrix_type full
_refine_ls_number_parameters 829
_refine_ls_number_reflns 13741
_refine_ls_number_restraints 1267
_refine_ls_restrained_S_all 0.986
_refine_ls_R_factor_all 0.1067
_refine_ls_R_factor_gt 0.0709
_refine_ls_shift/su_max 0.001
_refine_ls_shift/su_mean 0.000
_refine_ls_structure_factor_coef Fsqd
_refine_ls_weighting_details 'w=1/[\s^2^(Fo^2^)+(0.0786P)^2^+18.3807P] where P=(Fo^2^+2Fc^2^)/3'
_refine_ls_weighting_scheme calc
_refine_ls_wR_factor_gt 0.1696
_refine_ls_wR_factor_ref 0.1969
_reflns_Friedel_coverage 0.000
_reflns_number_gt 9641
_reflns_number_total 13741
_reflns_threshold_expression 'I > 2\s(I)'
_cod_data_source_file d2ce00128d2.cif
_cod_data_source_block shelx_CCDC1
_cod_database_code 7244619
_shelx_shelxl_version_number 2018/3
_shelx_space_group_comment
;
The symmetry employed for this shelxl refinement is uniquely defined
by the following loop, which should always be used as a source of
symmetry information in preference to the above space-group names.
They are only intended as comments.
;
_shelx_estimated_absorpt_t_min 0.691
_shelx_estimated_absorpt_t_max 0.729

loop_
_space_group_symop_operation_xyz
'x, y, z'
'-x, -y, -z'

loop_
_atom_site_label
_atom_site_type_symbol
_atom_site_fract_x
_atom_site_fract_y
_atom_site_fract_z
_atom_site_U_iso_or_equiv
_atom_site_adp_type
_atom_site_occupancy
_atom_site_site_symmetry_order
_atom_site_calc_flag
_atom_site_refinement_flags_posn
_atom_site_refinement_flags_adp
_atom_site_refinement_flags_occupancy
_atom_site_disorder_assembly
_atom_site_disorder_group
Zn1 Zn 0.31322(7) -0.13775(6) 0.21124(3) 0.00755(17) Uani 1 1 d . . . . .
Zn2 Zn -0.01942(7) 0.35742(6) 0.60399(3) 0.00587(16) Uani 1 1 d . . . . .
Zn3 Zn -0.49092(7) -0.15510(6) 0.10544(3) 0.00655(16) Uani 1 1 d . . . . .
Zn4 Zn 0.17305(7) 0.33787(6) 0.71403(3) 0.00556(16) Uani 1 1 d D . . . .
Br1 Br -0.05224(9) -0.58176(7) -0.08376(4) 0.0333(2) Uani 1 1 d . . . . .
Br2 Br 0.39229(9) -0.07753(7) 0.42957(4) 0.0332(2) Uani 1 1 d . . . . .
O1 O -0.3235(5) -0.4417(4) -0.2134(2) 0.0192(11) Uani 1 1 d . . . . .
O2 O -0.1498(5) -0.5785(4) -0.2014(2) 0.0214(12) Uani 1 1 d . . . . .
O3 O 0.0269(4) -0.1528(4) -0.08212(19) 0.0100(9) Uani 1 1 d . U . . .
O4 O -0.3438(4) -0.1539(4) 0.05255(18) 0.0089(9) Uani 1 1 d . . . . .
O5 O -0.2459(4) -0.1849(4) 0.13283(19) 0.0112(10) Uani 1 1 d . . . . .
O6 O 0.2006(4) -0.1054(4) 0.14591(19) 0.0099(9) Uani 1 1 d . . . . .
O7 O 0.3305(4) -0.1270(4) 0.07150(19) 0.0118(10) Uani 1 1 d . . . . .
O8 O 0.4819(4) -0.1724(4) 0.18266(19) 0.0132(10) Uani 1 1 d . . . . .
O9 O 0.2330(4) -0.2610(3) 0.25168(18) 0.0096(9) Uani 1 1 d . . . . .
H9A H 0.279377 -0.287225 0.279164 0.014 Uiso 1 1 d R U . . .
H9B H 0.235357 -0.319715 0.231994 0.014 Uiso 1 1 d R U . . .
O10 O 0.2949(4) -0.0011(4) 0.25744(19) 0.0112(9) Uani 1 1 d . . . . .
O11 O 0.4299(4) -0.1324(4) 0.30756(19) 0.0124(10) Uani 1 1 d . . . . .
O12 O 0.4973(4) 0.3481(3) 0.41287(19) 0.0099(9) Uani 1 1 d . . . . .
O13 O 0.1415(4) 0.3470(3) 0.55615(18) 0.0066(9) Uani 1 1 d . . . . .
O14 O 0.2519(4) 0.3348(4) 0.63417(19) 0.0111(9) Uani 1 1 d . . . . .
O15 O 0.7081(4) 0.3816(4) 0.6370(2) 0.0148(10) Uani 1 1 d . U . . .
O16 O 0.8213(4) 0.3608(4) 0.55933(19) 0.0103(9) Uani 1 1 d . . . . .
O17 O -0.0022(4) 0.3600(4) 0.68231(18) 0.0096(9) Uani 1 1 d . . . . .
O18 O 0.1124(4) 0.3415(4) 0.79616(18) 0.0093(9) Uani 1 1 d . . . . .
H18A H 0.136389 0.274436 0.812318 0.014 Uiso 1 1 d R U . . .
H18B H 0.029719 0.350886 0.797638 0.014 Uiso 1 1 d R U . . .
O19 O 0.3735(4) 0.3051(4) 0.73588(18) 0.0087(9) Uani 1 1 d . . . . .
H19A H 0.413735 0.362583 0.729261 0.013 Uiso 1 1 d DR U . . .
H19B H 0.417565 0.248723 0.719721 0.013 Uiso 1 1 d DR U . . .
O20 O 0.4717(5) 0.5360(4) 0.2836(2) 0.0168(11) Uani 1 1 d . . . . .
H20A H 0.420966 0.511392 0.261642 0.025 Uiso 1 1 d R U . . .
H20B H 0.430086 0.541042 0.313492 0.025 Uiso 1 1 d R U . . .
N1 N -0.4993(5) 0.0375(4) 0.1079(2) 0.0089(11) Uani 1 1 d . . . . .
N2 N -0.4872(5) -0.3492(4) 0.0951(3) 0.0139(12) Uani 1 1 d . . . . .
N3 N -0.0321(5) 0.5518(4) 0.5943(2) 0.0111(12) Uani 1 1 d . . . . .
N4 N 0.0028(5) 0.1603(4) 0.6026(2) 0.0107(11) Uani 1 1 d . . . . .
N5 N 0.1914(5) 0.1432(4) 0.7189(2) 0.0067(10) Uani 1 1 d . . . . .
N6 N 0.1910(5) 0.5271(4) 0.7168(2) 0.0073(11) Uani 1 1 d . . . . .
C1 C -0.2159(6) -0.4784(5) -0.1941(3) 0.0112(12) Uani 1 1 d . U . . .
C2 C -0.1544(6) -0.3958(5) -0.1602(3) 0.0103(11) Uani 1 1 d . U . . .
C3 C -0.1740(6) -0.2769(5) -0.1767(3) 0.0112(12) Uani 1 1 d . U . . .
H3 H -0.227626 -0.251583 -0.206351 0.013 Uiso 1 1 calc R U . . .
C4 C -0.1161(6) -0.1949(5) -0.1505(3) 0.0095(11) Uani 1 1 d . U . . .
H4 H -0.130542 -0.116158 -0.162164 0.011 Uiso 1 1 calc R U . . .
C5 C -0.0367(6) -0.2337(5) -0.1066(3) 0.0092(11) Uani 1 1 d . U . . .
C6 C -0.0183(6) -0.3495(5) -0.0875(3) 0.0105(11) Uani 1 1 d . U . . .
H6 H 0.032199 -0.373597 -0.056829 0.013 Uiso 1 1 calc R U . . .
C7 C -0.0766(6) -0.4295(5) -0.1150(3) 0.0108(12) Uani 1 1 d . U . . .
C8 C 0.0130(6) -0.1500(5) -0.0259(3) 0.0071(10) Uani 1 1 d . U . . .
C9 C 0.1203(6) -0.1369(5) 0.0045(3) 0.0077(11) Uani 1 1 d . U . . .
H9 H 0.199906 -0.133913 -0.012341 0.009 Uiso 1 1 calc R U . . .
C10 C 0.1067(6) -0.1283(5) 0.0605(3) 0.0066(11) Uani 1 1 d . U . . .
C11 C -0.0111(6) -0.1358(5) 0.0857(3) 0.0064(10) Uani 1 1 d . U . . .
H11 H -0.019220 -0.130776 0.123321 0.008 Uiso 1 1 calc R U . . .
C12 C -0.1166(6) -0.1509(5) 0.0550(3) 0.0056(10) Uani 1 1 d . U . . .
C13 C -0.1054(6) -0.1569(5) -0.0012(3) 0.0085(11) Uani 1 1 d . U . . .
H13 H -0.176603 -0.165531 -0.022089 0.010 Uiso 1 1 calc R U . . .
C14 C -0.2438(6) -0.1642(5) 0.0825(3) 0.0063(11) Uani 1 1 d . U . . .
C15 C 0.2216(6) -0.1192(5) 0.0956(3) 0.0067(11) Uani 1 1 d . U . . .
C16 C 0.3731(6) -0.0314(5) 0.2971(3) 0.0092(12) Uani 1 1 d . U . . .
C17 C 0.3974(6) 0.0675(5) 0.3320(3) 0.0079(11) Uani 1 1 d . U . . .
C18 C 0.4085(6) 0.1750(5) 0.3051(3) 0.0084(11) Uani 1 1 d . U . . .
H18 H 0.394317 0.184437 0.267722 0.010 Uiso 1 1 calc R U . . .
C19 C 0.4401(6) 0.2681(5) 0.3328(3) 0.0093(11) Uani 1 1 d . U . . .
H19 H 0.448264 0.338547 0.314045 0.011 Uiso 1 1 calc R U . . .
C20 C 0.4592(6) 0.2548(5) 0.3882(3) 0.0076(11) Uani 1 1 d . U . . .
C21 C 0.4466(6) 0.1488(5) 0.4162(3) 0.0075(11) Uani 1 1 d . U . . .
H21 H 0.458403 0.139751 0.453774 0.009 Uiso 1 1 calc R U . . .
C22 C 0.4163(6) 0.0576(5) 0.3871(3) 0.0084(11) Uani 1 1 d . U . . .
C23 C 0.4886(6) 0.3494(5) 0.4699(3) 0.0072(10) Uani 1 1 d . U . . .
C24 C 0.6012(6) 0.3574(5) 0.4981(3) 0.0079(11) Uani 1 1 d . U . . .
H24 H 0.679076 0.358166 0.479470 0.009 Uiso 1 1 calc R U . . .
C25 C 0.4791(6) 0.3602(5) 0.5812(3) 0.0066(11) Uani 1 1 d . U . . .
H25 H 0.475679 0.362607 0.618962 0.008 Uiso 1 1 calc R U . . .
C26 C 0.3676(6) 0.3525(5) 0.5526(3) 0.0058(10) Uani 1 1 d . U . . .
C27 C 0.3720(6) 0.3484(5) 0.4961(3) 0.0074(11) Uani 1 1 d . U . . .
H27 H 0.297399 0.344929 0.476394 0.009 Uiso 1 1 calc R U . . .
C28 C 0.2434(6) 0.3440(5) 0.5831(3) 0.0055(10) Uani 1 1 d . U . . .
C29 C 0.7160(6) 0.3707(5) 0.5865(3) 0.0097(12) Uani 1 1 d . U . . .
C30 C -0.0923(6) 0.6178(5) 0.6334(3) 0.0123(12) Uani 1 1 d . U . . .
H30 H -0.138235 0.581862 0.660203 0.015 Uiso 1 1 calc R U . . .
C31 C -0.0889(6) 0.7353(5) 0.6354(3) 0.0115(12) Uani 1 1 d . U . . .
H31 H -0.131294 0.776773 0.663574 0.014 Uiso 1 1 calc R U . . .
C32 C -0.0221(6) 0.7941(5) 0.5955(3) 0.0097(11) Uani 1 1 d . U . . .
C33 C 0.0361(6) 0.7260(5) 0.5547(3) 0.0104(11) Uani 1 1 d . U . . .
H33 H 0.080091 0.760273 0.526635 0.012 Uiso 1 1 calc R U . . .
C34 C 0.0295(6) 0.6067(5) 0.5551(3) 0.0092(11) Uani 1 1 d . U . . .
H34 H 0.069555 0.563350 0.527012 0.011 Uiso 1 1 calc R U . . .
C35 C -0.0101(6) 0.9188(5) 0.5983(3) 0.0096(11) Uani 1 1 d . U . . .
C36 C -0.0770(7) 0.9891(6) 0.6374(3) 0.0158(13) Uani 1 1 d . U . . .
H36 H -0.127753 0.955976 0.663295 0.019 Uiso 1 1 calc R U . . .
C37 C -0.0688(7) 0.1062(5) 0.6379(3) 0.0144(13) Uani 1 1 d . U . . .
H37 H -0.115549 0.150213 0.664268 0.017 Uiso 1 1 calc R U . . .
C38 C 0.0704(7) 0.0942(5) 0.5660(3) 0.0133(12) Uani 1 1 d . U . . .
H38 H 0.122783 0.129900 0.541706 0.016 Uiso 1 1 calc R U . . .
C39 C 0.0675(7) 0.9750(5) 0.5618(3) 0.0129(12) Uani 1 1 d . U . . .
H39 H 0.116218 0.933259 0.535322 0.016 Uiso 1 1 calc R U . . .
C40 C 0.1154(6) 0.0888(5) 0.7527(3) 0.0117(12) Uani 1 1 d . U . . .
H40 H 0.059379 0.134245 0.775728 0.014 Uiso 1 1 calc R U . . .
C41 C 0.1158(7) -0.0305(5) 0.7552(3) 0.0136(12) Uani 1 1 d . U . . .
H41 H 0.063589 -0.064333 0.780294 0.016 Uiso 1 1 calc R U . . .
C42 C 0.1965(6) -0.1010(5) 0.7192(3) 0.0084(11) Uani 1 1 d . U . . .
C43 C 0.2739(6) -0.0437(5) 0.6836(3) 0.0098(11) Uani 1 1 d . U . . .
H43 H 0.328583 -0.086070 0.659016 0.012 Uiso 1 1 calc R U . . .
C44 C 0.2687(6) 0.0771(5) 0.6850(3) 0.0106(11) Uani 1 1 d . U . . .
H44 H 0.321527 0.113601 0.661266 0.013 Uiso 1 1 calc R U . . .
C45 C 0.1972(6) -0.2298(5) 0.7187(3) 0.0086(11) Uani 1 1 d . U . . .
C46 C 0.1533(6) -0.2930(5) 0.7635(3) 0.0114(12) Uani 1 1 d . U . . .
H46 H 0.125121 -0.255240 0.795000 0.014 Uiso 1 1 calc R U . . .
C47 C 0.1523(6) 0.5879(5) 0.7604(3) 0.0128(13) Uani 1 1 d . U . . .
H47 H 0.122854 0.547742 0.790661 0.015 Uiso 1 1 calc R U . . .
C48 C 0.2362(6) 0.5875(5) 0.6741(3) 0.0094(11) Uani 1 1 d . U . . .
H48 H 0.267009 0.547242 0.643588 0.011 Uiso 1 1 calc R U . . .
C49 C 0.2383(6) -0.2927(5) 0.6739(3) 0.0093(11) Uani 1 1 d . U . . .
H49 H 0.267908 -0.254403 0.643144 0.011 Uiso 1 1 calc R U . . .
C50 C -0.4577(7) 0.0899(5) 0.1499(3) 0.0141(12) Uani 1 1 d . U . . .
H50 H -0.428916 0.043492 0.180807 0.017 Uiso 1 1 calc R U . . .
C51 C -0.4547(7) 0.2096(6) 0.1504(3) 0.0157(12) Uani 1 1 d . U . . .
H51 H -0.427158 0.242335 0.181147 0.019 Uiso 1 1 calc R U . . .
C52 C -0.4945(6) 0.2797(5) 0.1034(3) 0.0124(12) Uani 1 1 d . U . . .
C53 C -0.5386(6) 0.2243(5) 0.0594(3) 0.0123(12) Uani 1 1 d . U . . .
H53 H -0.566991 0.267619 0.027662 0.015 Uiso 1 1 calc R U . . .
C54 C -0.5396(6) 0.1056(5) 0.0636(3) 0.0130(12) Uani 1 1 d . U . . .
H54 H -0.569772 0.070581 0.034131 0.016 Uiso 1 1 calc R U . . .
C55 C -0.4922(7) 0.4085(5) 0.0998(3) 0.0131(12) Uani 1 1 d . U . . .
C56 C -0.5850(6) 0.4866(5) 0.0707(3) 0.0119(12) Uani 1 1 d . U . . .
H56 H -0.650454 0.459612 0.052054 0.014 Uiso 1 1 calc R U . . .
C57 C -0.5780(7) -0.3956(5) 0.0700(3) 0.0147(14) Uani 1 1 d . U . . .
H57 H -0.641102 -0.344614 0.050603 0.018 Uiso 1 1 calc R U . . .
C58 C -0.3976(7) -0.4250(6) 0.1232(3) 0.0171(14) Uani 1 1 d . U . . .
H58 H -0.332694 -0.395255 0.140915 0.021 Uiso 1 1 calc R U . . .
C59 C -0.3970(7) 0.4559(6) 0.1271(3) 0.0188(13) Uani 1 1 d . U . . .
H59 H -0.334202 0.407176 0.147722 0.023 Uiso 1 1 calc R U . . .
C60 C 0.5956(6) 0.3644(5) 0.5543(3) 0.0061(10) Uani 1 1 d . U . . .

loop_
_atom_site_aniso_label
_atom_site_aniso_U_11
_atom_site_aniso_U_22
_atom_site_aniso_U_33
_atom_site_aniso_U_23
_atom_site_aniso_U_13
_atom_site_aniso_U_12
Zn1 0.0065(4) 0.0094(3) 0.0073(4) -0.0027(3) -0.0012(3) -0.0018(3)
Zn2 0.0052(4) 0.0060(3) 0.0068(4) -0.0001(3) -0.0010(3) -0.0020(2)
Zn3 0.0057(4) 0.0074(3) 0.0069(4) 0.0000(3) 0.0002(3) -0.0022(2)
Zn4 0.0073(4) 0.0047(3) 0.0049(4) 0.0004(2) -0.0007(3) -0.0016(2)
Br1 0.0463(6) 0.0213(4) 0.0313(5) 0.0006(3) -0.0013(4) -0.0025(3)
Br2 0.0513(6) 0.0208(4) 0.0284(5) 0.0016(3) -0.0079(4) -0.0084(3)
O1 0.016(3) 0.017(2) 0.026(3) -0.010(2) -0.009(2) -0.0041(19)
O2 0.012(3) 0.015(2) 0.038(4) -0.016(2) -0.004(2) -0.0016(18)
O3 0.0122(16) 0.0118(15) 0.0074(17) -0.0021(13) 0.0010(14) -0.0061(13)
O4 0.008(2) 0.016(2) 0.005(2) -0.0017(17) -0.0001(18) -0.0063(16)
O5 0.007(2) 0.016(2) 0.009(3) 0.0046(18) 0.0006(19) 0.0001(17)
O6 0.008(2) 0.013(2) 0.009(2) -0.0030(17) -0.0018(18) -0.0011(16)
O7 0.010(2) 0.013(2) 0.012(3) -0.0003(18) -0.0022(19) -0.0014(17)
O8 0.008(2) 0.022(2) 0.008(3) 0.0039(18) -0.0025(19) 0.0018(18)
O9 0.013(2) 0.008(2) 0.010(2) -0.0015(17) -0.0043(19) -0.0048(16)
O10 0.010(2) 0.012(2) 0.011(3) -0.0050(17) -0.0029(19) -0.0011(17)
O11 0.016(3) 0.009(2) 0.012(3) -0.0039(17) -0.002(2) -0.0008(17)
O12 0.015(2) 0.008(2) 0.008(2) -0.0031(17) 0.0015(19) -0.0053(17)
O13 0.006(2) 0.009(2) 0.006(2) -0.0017(16) -0.0006(17) -0.0010(15)
O14 0.008(2) 0.018(2) 0.007(2) 0.0010(18) 0.0039(18) -0.0022(17)
O15 0.011(2) 0.020(2) 0.014(2) -0.0051(17) -0.0058(18) -0.0024(16)
O16 0.004(2) 0.013(2) 0.014(3) -0.0010(18) -0.0010(19) -0.0031(16)
O17 0.012(2) 0.011(2) 0.007(2) 0.0007(17) -0.0038(18) -0.0025(16)
O18 0.009(2) 0.010(2) 0.009(2) 0.0009(17) 0.0005(18) -0.0013(16)
O19 0.009(2) 0.009(2) 0.008(2) 0.0014(17) -0.0014(18) -0.0034(16)
O20 0.026(3) 0.018(2) 0.010(3) -0.0020(19) -0.002(2) -0.014(2)
N1 0.012(3) 0.005(2) 0.011(3) -0.004(2) -0.002(2) -0.0035(19)
N2 0.012(3) 0.008(3) 0.022(4) 0.001(2) 0.000(2) -0.004(2)
N3 0.015(3) 0.004(2) 0.015(3) 0.004(2) -0.005(2) -0.0024(19)
N4 0.013(3) 0.004(2) 0.016(3) -0.002(2) -0.001(2) -0.0046(19)
N5 0.011(3) 0.005(2) 0.004(3) -0.0005(18) -0.001(2) 0.0004(18)
N6 0.007(3) 0.005(2) 0.010(3) 0.0005(19) 0.000(2) -0.0009(18)
C1 0.011(3) 0.014(3) 0.009(3) -0.002(2) -0.002(2) -0.003(2)
C2 0.012(3) 0.010(2) 0.009(3) -0.004(2) 0.000(2) -0.002(2)
C3 0.0120(18) 0.0117(17) 0.0099(18) -0.0011(15) -0.0019(15) -0.0013(14)
C4 0.013(3) 0.009(2) 0.008(3) -0.003(2) 0.001(2) -0.0026(19)
C5 0.011(2) 0.009(2) 0.009(2) -0.002(2) 0.001(2) -0.0038(19)
C6 0.010(3) 0.012(2) 0.009(3) 0.000(2) -0.002(2) -0.001(2)
C7 0.013(3) 0.009(2) 0.010(3) 0.001(2) 0.002(2) -0.001(2)
C8 0.0080(16) 0.0062(16) 0.0075(17) -0.0010(14) 0.0003(14) -0.0019(13)
C9 0.0083(17) 0.0070(16) 0.0079(18) -0.0006(14) 0.0002(15) -0.0013(14)
C10 0.0064(17) 0.0057(16) 0.0076(17) -0.0005(14) 0.0011(15) -0.0009(14)
C11 0.0072(17) 0.0056(16) 0.0069(17) -0.0008(14) -0.0003(15) -0.0020(14)
C12 0.0062(17) 0.0057(16) 0.0053(17) -0.0007(14) 0.0004(14) -0.0017(13)
C13 0.0083(17) 0.0085(16) 0.0090(17) 0.0000(14) -0.0012(14) -0.0021(14)
C14 0.007(2) 0.006(2) 0.006(3) 0.0000(19) 0.000(2) 0.0005(18)
C15 0.0060(17) 0.0060(16) 0.0086(18) -0.0014(14) -0.0028(15) -0.0023(14)
C16 0.006(3) 0.010(3) 0.011(3) -0.002(2) 0.002(2) -0.001(2)
C17 0.0067(17) 0.0080(17) 0.0084(18) -0.0011(14) 0.0010(15) 0.0008(14)
C18 0.0079(17) 0.0094(17) 0.0078(18) -0.0009(14) 0.0008(15) -0.0005(14)
C19 0.0089(17) 0.0086(17) 0.0099(18) 0.0006(14) 0.0014(15) -0.0002(14)
C20 0.0079(17) 0.0080(16) 0.0070(17) -0.0013(14) 0.0007(15) -0.0016(14)
C21 0.0080(17) 0.0078(16) 0.0067(17) -0.0011(14) 0.0001(15) -0.0008(14)
C22 0.009(3) 0.006(2) 0.009(3) 0.005(2) 0.001(2) 0.0008(19)
C23 0.008(2) 0.007(2) 0.007(2) -0.0011(18) -0.001(2) -0.0028(18)
C24 0.008(2) 0.005(2) 0.010(2) -0.0026(19) 0.001(2) -0.0001(18)
C25 0.009(2) 0.006(2) 0.006(2) -0.0022(19) 0.000(2) -0.0040(18)
C26 0.0074(17) 0.0035(16) 0.0067(17) -0.0016(14) -0.0011(15) -0.0006(13)
C27 0.009(2) 0.006(2) 0.008(2) -0.0033(19) -0.004(2) -0.0016(18)
C28 0.0064(17) 0.0037(16) 0.0062(17) -0.0011(14) 0.0000(14) -0.0003(13)
C29 0.006(3) 0.008(2) 0.016(3) -0.001(2) -0.003(2) -0.0026(19)
C30 0.011(3) 0.011(2) 0.015(3) -0.001(2) 0.005(2) -0.002(2)
C31 0.011(3) 0.008(2) 0.014(3) 0.001(2) 0.003(2) 0.0007(19)
C32 0.008(2) 0.010(2) 0.010(3) 0.001(2) 0.002(2) -0.0009(19)
C33 0.0112(17) 0.0105(17) 0.0097(18) 0.0009(14) -0.0019(15) -0.0025(14)
C34 0.013(3) 0.007(2) 0.009(3) -0.002(2) 0.000(2) -0.0029(19)
C35 0.008(2) 0.009(2) 0.011(3) 0.001(2) -0.002(2) 0.0000(19)
C36 0.014(3) 0.014(3) 0.020(3) -0.001(2) 0.005(2) -0.002(2)
C37 0.016(3) 0.008(3) 0.020(3) -0.002(2) 0.009(3) -0.002(2)
C38 0.020(3) 0.009(3) 0.012(3) 0.001(2) 0.002(2) -0.006(2)
C39 0.017(3) 0.012(3) 0.009(3) -0.001(2) 0.002(2) -0.002(2)
C40 0.0138(18) 0.0109(17) 0.0103(18) -0.0015(15) 0.0030(15) -0.0017(14)
C41 0.016(3) 0.012(2) 0.014(3) -0.001(2) 0.006(2) -0.005(2)
C42 0.009(2) 0.006(2) 0.009(3) 0.001(2) -0.001(2) -0.0019(19)
C43 0.012(2) 0.006(2) 0.011(3) 0.0009(19) 0.001(2) -0.0006(19)
C44 0.010(3) 0.010(2) 0.012(3) 0.002(2) 0.000(2) -0.0018(19)
C45 0.0081(17) 0.0087(17) 0.0094(18) -0.0001(14) -0.0004(15) -0.0025(14)
C46 0.017(3) 0.009(2) 0.009(3) 0.000(2) 0.003(2) -0.005(2)
C47 0.015(2) 0.0125(19) 0.011(2) -0.0001(16) 0.0027(16) -0.0017(15)
C48 0.010(2) 0.009(2) 0.010(3) -0.002(2) 0.002(2) -0.0021(19)
C49 0.009(3) 0.009(2) 0.011(3) 0.002(2) -0.001(2) -0.005(2)
C50 0.018(3) 0.011(3) 0.014(3) 0.000(2) -0.004(2) -0.004(2)
C51 0.022(3) 0.014(2) 0.012(3) 0.002(2) -0.005(2) -0.006(2)
C52 0.012(3) 0.011(2) 0.015(3) 0.001(2) -0.004(2) -0.004(2)
C53 0.014(3) 0.011(2) 0.011(3) 0.003(2) -0.005(2) 0.000(2)
C54 0.012(3) 0.012(3) 0.016(3) 0.002(2) -0.002(2) -0.004(2)
C55 0.015(3) 0.011(2) 0.013(3) 0.002(2) -0.003(2) -0.003(2)
C56 0.012(3) 0.012(3) 0.013(3) 0.000(2) -0.005(2) -0.008(2)
C57 0.013(3) 0.012(3) 0.018(4) -0.003(3) -0.001(3) 0.001(2)
C58 0.020(3) 0.013(3) 0.020(4) 0.000(3) -0.009(3) -0.006(2)
C59 0.018(3) 0.014(3) 0.024(3) 0.002(2) -0.012(3) -0.004(2)
C60 0.0065(17) 0.0052(16) 0.0068(17) -0.0011(14) -0.0001(15) -0.0007(13)

loop_
_atom_type_symbol
_atom_type_description
_atom_type_scat_dispersion_real
_atom_type_scat_dispersion_imag
_atom_type_scat_source
C C 0.0033 0.0016 'International Tables Vol C Tables 4.2.6.8 and 6.1.1.4'
H H 0.0000 0.0000 'International Tables Vol C Tables 4.2.6.8 and 6.1.1.4'
Br Br -0.2901 2.4595 'International Tables Vol C Tables 4.2.6.8 and 6.1.1.4'
N N 0.0061 0.0033 'International Tables Vol C Tables 4.2.6.8 and 6.1.1.4'
O O 0.0106 0.0060 'International Tables Vol C Tables 4.2.6.8 and 6.1.1.4'
Zn Zn 0.2839 1.4301 'International Tables Vol C Tables 4.2.6.8 and 6.1.1.4'

loop_
_geom_angle_atom_site_label_1
_geom_angle_atom_site_label_2
_geom_angle_atom_site_label_3
_geom_angle
_geom_angle_site_symmetry_1
_geom_angle_site_symmetry_3
_geom_angle_publ_flag
O8 Zn1 O10 111.6(2) . . ?
O8 Zn1 O9 120.46(18) . . ?
O10 Zn1 O9 107.04(19) . . ?
O8 Zn1 O6 104.3(2) . . ?
O10 Zn1 O6 111.40(18) . . ?
O9 Zn1 O6 101.43(18) . . ?
O17 Zn2 O16 129.32(19) . 1_455 ?
O17 Zn2 O13 119.44(18) . . ?
O16 Zn2 O13 111.23(18) 1_455 . ?
O17 Zn2 N3 91.72(19) . . ?
O16 Zn2 N3 91.89(19) 1_455 . ?
O13 Zn2 N3 86.86(19) . . ?
O17 Zn2 N4 95.02(19) . . ?
O16 Zn2 N4 86.25(19) 1_455 . ?
O13 Zn2 N4 87.11(18) . . ?
N3 Zn2 N4 172.6(2) . . ?
O8 Zn3 O4 138.95(19) 1_455 . ?
O8 Zn3 O7 105.93(19) 1_455 1_455 ?
O4 Zn3 O7 115.10(19) . 1_455 ?
O8 Zn3 N1 92.4(2) 1_455 . ?
O4 Zn3 N1 87.31(18) . . ?
O7 Zn3 N1 89.03(18) 1_455 . ?
O8 Zn3 N2 92.2(2) 1_455 . ?
O4 Zn3 N2 90.49(19) . . ?
O7 Zn3 N2 87.81(19) 1_455 . ?
N1 Zn3 N2 175.0(2) . . ?
O17 Zn4 O18 96.17(18) . . ?
O17 Zn4 O14 89.18(18) . . ?
O18 Zn4 O14 174.58(18) . . ?
O17 Zn4 O19 170.86(18) . . ?
O18 Zn4 O19 92.61(17) . . ?
O14 Zn4 O19 82.09(17) . . ?
O17 Zn4 N5 93.51(18) . . ?
O18 Zn4 N5 89.79(18) . . ?
O14 Zn4 N5 90.78(18) . . ?
O19 Zn4 N5 83.97(17) . . ?
O17 Zn4 N6 97.27(18) . . ?
O18 Zn4 N6 88.42(18) . . ?
O14 Zn4 N6 90.03(18) . . ?
O19 Zn4 N6 85.47(17) . . ?
N5 Zn4 N6 169.2(2) . . ?
C8 O3 C5 115.2(5) . . ?
C14 O4 Zn3 104.3(4) . . ?
C15 O6 Zn1 132.8(4) . . ?
C15 O7 Zn3 127.9(4) . 1_655 ?
Zn1 O8 Zn3 119.6(2) . 1_655 ?
Zn1 O9 H9A 109.3 . . ?
Zn1 O9 H9B 109.3 . . ?
H9A O9 H9B 104.5 . . ?
C16 O10 Zn1 105.6(4) . . ?
C20 O12 C23 117.7(5) . . ?
C28 O13 Zn2 112.7(4) . . ?
C28 O14 Zn4 153.3(4) . . ?
C29 O16 Zn2 114.8(4) . 1_655 ?
Zn2 O17 Zn4 118.8(2) . . ?
Zn4 O18 H18A 109.8 . . ?
Zn4 O18 H18B 109.5 . . ?
H18A O18 H18B 104.2 . . ?
Zn4 O19 H19A 114.7 . . ?
Zn4 O19 H19B 114.0 . . ?
H19A O19 H19B 104.5 . . ?
H20A O20 H20B 104.5 . . ?
C50 N1 C54 117.2(5) . . ?
C50 N1 Zn3 123.7(4) . . ?
C54 N1 Zn3 118.9(4) . . ?
C57 N2 C58 116.3(6) . . ?
C57 N2 Zn3 125.2(4) . . ?
C58 N2 Zn3 117.7(4) . . ?
C34 N3 C30 117.1(5) . . ?
C34 N3 Zn2 123.9(4) . . ?
C30 N3 Zn2 118.5(4) . . ?
C38 N4 C37 116.8(5) . . ?
C38 N4 Zn2 125.8(4) . . ?
C37 N4 Zn2 117.0(4) . . ?
C44 N5 C40 117.4(5) . . ?
C44 N5 Zn4 121.6(4) . . ?
C40 N5 Zn4 120.7(4) . . ?
C47 N6 C48 116.5(5) . . ?
C47 N6 Zn4 121.2(4) . . ?
C48 N6 Zn4 122.2(4) . . ?
O1 C1 O2 125.5(6) . . ?
O1 C1 C2 117.4(6) . . ?
O2 C1 C2 117.1(6) . . ?
C7 C2 C3 117.0(6) . . ?
C7 C2 C1 125.1(6) . . ?
C3 C2 C1 117.8(6) . . ?
C4 C3 C2 122.4(6) . . ?
C4 C3 H3 118.8 . . ?
C2 C3 H3 118.8 . . ?
C5 C4 C3 118.1(6) . . ?
C5 C4 H4 120.9 . . ?
C3 C4 H4 120.9 . . ?
C4 C5 C6 121.6(6) . . ?
C4 C5 O3 118.2(5) . . ?
C6 C5 O3 120.3(6) . . ?
C5 C6 C7 118.8(6) . . ?
C5 C6 H6 120.6 . . ?
C7 C6 H6 120.6 . . ?
C2 C7 C6 121.9(6) . . ?
C2 C7 Br1 122.7(5) . . ?
C6 C7 Br1 115.3(5) . . ?
C13 C8 C9 121.2(6) . . ?
C13 C8 O3 120.7(6) . . ?
C9 C8 O3 118.0(5) . . ?
C8 C9 C10 118.8(6) . . ?
C8 C9 H9 120.6 . . ?
C10 C9 H9 120.6 . . ?
C11 C10 C9 120.5(6) . . ?
C11 C10 C15 118.6(6) . . ?
C9 C10 C15 120.8(6) . . ?
C12 C11 C10 120.0(6) . . ?
C12 C11 H11 120.0 . . ?
C10 C11 H11 120.0 . . ?
C11 C12 C13 120.2(6) . . ?
C11 C12 C14 120.2(6) . . ?
C13 C12 C14 119.5(6) . . ?
C8 C13 C12 119.2(6) . . ?
C8 C13 H13 120.4 . . ?
C12 C13 H13 120.4 . . ?
O5 C14 O4 123.4(6) . . ?
O5 C14 C12 119.1(5) . . ?
O4 C14 C12 117.6(5) . . ?
O6 C15 O7 126.5(6) . . ?
O6 C15 C10 117.2(5) . . ?
O7 C15 C10 116.3(6) . . ?
O11 C16 O10 124.9(6) . . ?
O11 C16 C17 119.9(6) . . ?
O10 C16 C17 115.3(5) . . ?
C22 C17 C18 117.6(6) . . ?
C22 C17 C16 125.0(5) . . ?
C18 C17 C16 117.3(6) . . ?
C19 C18 C17 121.7(6) . . ?
C19 C18 H18 119.1 . . ?
C17 C18 H18 119.1 . . ?
C20 C19 C18 119.2(6) . . ?
C20 C19 H19 120.4 . . ?
C18 C19 H19 120.4 . . ?
C19 C20 O12 116.4(5) . . ?
C19 C20 C21 120.3(6) . . ?
O12 C20 C21 123.3(6) . . ?
C22 C21 C20 118.9(6) . . ?
C22 C21 H21 120.6 . . ?
C20 C21 H21 120.6 . . ?
C17 C22 C21 122.4(5) . . ?
C17 C22 Br2 122.4(5) . . ?
C21 C22 Br2 115.1(5) . . ?
C27 C23 C24 122.0(6) . . ?
C27 C23 O12 120.8(6) . . ?
C24 C23 O12 117.1(5) . . ?
C60 C24 C23 119.0(6) . . ?
C60 C24 H24 120.5 . . ?
C23 C24 H24 120.5 . . ?
C60 C25 C26 121.0(6) . . ?
C60 C25 H25 119.5 . . ?
C26 C25 H25 119.5 . . ?
C25 C26 C27 119.9(6) . . ?
C25 C26 C28 119.7(6) . . ?
C27 C26 C28 120.4(6) . . ?
C23 C27 C26 118.7(6) . . ?
C23 C27 H27 120.6 . . ?
C26 C27 H27 120.6 . . ?
O14 C28 O13 125.8(6) . . ?
O14 C28 C26 115.9(5) . . ?
O13 C28 C26 118.3(5) . . ?
O15 C29 O16 124.6(6) . . ?
O15 C29 C60 119.7(6) . . ?
O16 C29 C60 115.8(6) . . ?
N3 C30 C31 123.0(6) . . ?
N3 C30 H30 118.5 . . ?
C31 C30 H30 118.5 . . ?
C30 C31 C32 120.8(6) . . ?
C30 C31 H31 119.6 . . ?
C32 C31 H31 119.6 . . ?
C33 C32 C31 115.6(6) . . ?
C33 C32 C35 122.2(6) . . ?
C31 C32 C35 122.2(6) . . ?
C32 C33 C34 120.7(6) . . ?
C32 C33 H33 119.6 . . ?
C34 C33 H33 119.6 . . ?
N3 C34 C33 122.7(6) . . ?
N3 C34 H34 118.7 . . ?
C33 C34 H34 118.7 . . ?
C36 C35 C39 115.8(6) . . ?
C36 C35 C32 121.7(6) . . ?
C39 C35 C32 122.5(6) . . ?
C37 C36 C35 120.9(6) 1_565 . ?
C37 C36 H36 119.6 1_565 . ?
C35 C36 H36 119.6 . . ?
N4 C37 C36 123.3(6) . 1_545 ?
N4 C37 H37 118.3 . . ?
C36 C37 H37 118.3 1_545 . ?
N4 C38 C39 124.1(6) . 1_545 ?
N4 C38 H38 117.9 . . ?
C39 C38 H38 117.9 1_545 . ?
C38 C39 C35 119.0(6) 1_565 . ?
C38 C39 H39 120.5 1_565 . ?
C35 C39 H39 120.5 . . ?
N5 C40 C41 123.7(6) . . ?
N5 C40 H40 118.2 . . ?
C41 C40 H40 118.2 . . ?
C40 C41 C42 119.3(6) . . ?
C40 C41 H41 120.4 . . ?
C42 C41 H41 120.4 . . ?
C43 C42 C41 116.8(5) . . ?
C43 C42 C45 121.6(6) . . ?
C41 C42 C45 121.6(6) . . ?
C44 C43 C42 119.6(6) . . ?
C44 C43 H43 120.2 . . ?
C42 C43 H43 120.2 . . ?
N5 C44 C43 123.2(6) . . ?
N5 C44 H44 118.4 . . ?
C43 C44 H44 118.4 . . ?
C49 C45 C46 116.5(6) . . ?
C49 C45 C42 122.0(6) . . ?
C46 C45 C42 121.5(6) . . ?
C47 C46 C45 119.4(6) 1_545 . ?
C47 C46 H46 120.3 1_545 . ?
C45 C46 H46 120.3 . . ?
N6 C47 C46 124.1(6) . 1_565 ?
N6 C47 H47 117.9 . . ?
C46 C47 H47 117.9 1_565 . ?
N6 C48 C49 122.6(6) . 1_565 ?
N6 C48 H48 118.7 . . ?
C49 C48 H48 118.7 1_565 . ?
C45 C49 C48 120.9(6) . 1_545 ?
C45 C49 H49 119.6 . . ?
C48 C49 H49 119.6 1_545 . ?
N1 C50 C51 124.1(6) . . ?
N1 C50 H50 117.9 . . ?
C51 C50 H50 117.9 . . ?
C50 C51 C52 118.2(7) . . ?
C50 C51 H51 120.9 . . ?
C52 C51 H51 120.9 . . ?
C53 C52 C51 117.4(6) . . ?
C53 C52 C55 120.6(6) . . ?
C51 C52 C55 122.0(6) . . ?
C54 C53 C52 119.6(6) . . ?
C54 C53 H53 120.2 . . ?
C52 C53 H53 120.2 . . ?
N1 C54 C53 123.5(7) . . ?
N1 C54 H54 118.3 . . ?
C53 C54 H54 118.3 . . ?
C56 C55 C59 117.3(6) . . ?
C56 C55 C52 122.0(6) . . ?
C59 C55 C52 120.7(6) . . ?
C57 C56 C55 118.7(6) 1_565 . ?
C57 C56 H56 120.6 1_565 . ?
C55 C56 H56 120.6 . . ?
N2 C57 C56 124.8(6) . 1_545 ?
N2 C57 H57 117.6 . . ?
C56 C57 H57 117.6 1_545 . ?
N2 C58 C59 123.4(7) . 1_545 ?
N2 C58 H58 118.3 . . ?
C59 C58 H58 118.3 1_545 . ?
C58 C59 C55 119.4(6) 1_565 . ?
C58 C59 H59 120.3 1_565 . ?
C55 C59 H59 120.3 . . ?
C25 C60 C24 119.4(6) . . ?
C25 C60 C29 119.9(6) . . ?
C24 C60 C29 120.6(6) . . ?

loop_
_geom_bond_atom_site_label_1
_geom_bond_atom_site_label_2
_geom_bond_distance
_geom_bond_site_symmetry_2
_geom_bond_publ_flag
Zn1 O8 1.882(5) . ?
Zn1 O10 1.978(4) . ?
Zn1 O9 1.983(4) . ?
Zn1 O6 1.986(5) . ?
Zn2 O17 1.936(5) . ?
Zn2 O16 2.000(4) 1_455 ?
Zn2 O13 2.033(4) . ?
Zn2 N3 2.231(5) . ?
Zn2 N4 2.258(5) . ?
Zn3 O8 1.919(5) 1_455 ?
Zn3 O4 2.004(4) . ?
Zn3 O7 2.026(5) 1_455 ?
Zn3 N1 2.220(5) . ?
Zn3 N2 2.267(5) . ?
Zn4 O17 1.974(4) . ?
Zn4 O18 2.108(4) . ?
Zn4 O14 2.118(5) . ?
Zn4 O19 2.140(4) . ?
Zn4 N5 2.226(5) . ?
Zn4 N6 2.231(5) . ?
Br1 C7 1.864(6) . ?
Br2 C22 1.881(6) . ?
O1 C1 1.229(8) . ?
O2 C1 1.271(8) . ?
O3 C8 1.389(8) . ?
O3 C5 1.395(7) . ?
O4 C14 1.272(7) . ?
O5 C14 1.247(8) . ?
O6 C15 1.267(8) . ?
O7 C15 1.270(8) . ?
O9 H9A 0.8497 . ?
O9 H9B 0.8510 . ?
O10 C16 1.278(8) . ?
O11 C16 1.238(7) . ?
O12 C20 1.379(7) . ?
O12 C23 1.404(8) . ?
O13 C28 1.256(7) . ?
O14 C28 1.255(8) . ?
O15 C29 1.255(8) . ?
O16 C29 1.273(8) . ?
O18 H18A 0.8550 . ?
O18 H18B 0.8547 . ?
O19 H19A 0.8499 . ?
O19 H19B 0.8501 . ?
O20 H20A 0.8503 . ?
O20 H20B 0.8498 . ?
N1 C50 1.334(8) . ?
N1 C54 1.341(8) . ?
N2 C57 1.334(9) . ?
N2 C58 1.348(9) . ?
N3 C34 1.340(8) . ?
N3 C30 1.346(8) . ?
N4 C38 1.334(8) . ?
N4 C37 1.335(8) . ?
N5 C44 1.337(8) . ?
N5 C40 1.343(8) . ?
N6 C47 1.336(8) . ?
N6 C48 1.352(8) . ?
C1 C2 1.520(9) . ?
C2 C7 1.387(9) . ?
C2 C3 1.397(8) . ?
C3 C4 1.392(9) . ?
C3 H3 0.9300 . ?
C4 C5 1.380(9) . ?
C4 H4 0.9300 . ?
C5 C6 1.379(8) . ?
C6 C7 1.393(9) . ?
C6 H6 0.9300 . ?
C8 C13 1.383(9) . ?
C8 C9 1.387(9) . ?
C9 C10 1.389(9) . ?
C9 H9 0.9300 . ?
C10 C11 1.385(8) . ?
C10 C15 1.507(9) . ?
C11 C12 1.382(8) . ?
C11 H11 0.9300 . ?
C12 C13 1.390(9) . ?
C12 C14 1.511(8) . ?
C13 H13 0.9300 . ?
C16 C17 1.520(9) . ?
C17 C22 1.366(9) . ?
C17 C18 1.398(8) . ?
C18 C19 1.387(9) . ?
C18 H18 0.9300 . ?
C19 C20 1.376(9) . ?
C19 H19 0.9300 . ?
C20 C21 1.397(8) . ?
C21 C22 1.384(9) . ?
C21 H21 0.9300 . ?
C23 C27 1.373(9) . ?
C23 C24 1.391(9) . ?
C24 C60 1.389(9) . ?
C24 H24 0.9300 . ?
C25 C60 1.385(8) . ?
C25 C26 1.386(8) . ?
C25 H25 0.9300 . ?
C26 C27 1.391(9) . ?
C26 C28 1.507(8) . ?
C27 H27 0.9300 . ?
C29 C60 1.508(9) . ?
C30 C31 1.370(9) . ?
C30 H30 0.9300 . ?
C31 C32 1.405(9) . ?
C31 H31 0.9300 . ?
C32 C33 1.384(9) . ?
C32 C35 1.473(8) . ?
C33 C34 1.391(8) . ?
C33 H33 0.9300 . ?
C34 H34 0.9300 . ?
C35 C36 1.400(9) . ?
C35 C39 1.403(9) . ?
C36 C37 1.372(9) 1_565 ?
C36 H36 0.9300 . ?
C37 H37 0.9300 . ?
C38 C39 1.392(9) 1_545 ?
C38 H38 0.9300 . ?
C39 H39 0.9300 . ?
C40 C41 1.378(9) . ?
C40 H40 0.9300 . ?
C41 C42 1.414(9) . ?
C41 H41 0.9300 . ?
C42 C43 1.398(9) . ?
C42 C45 1.489(8) . ?
C43 C44 1.393(8) . ?
C43 H43 0.9300 . ?
C44 H44 0.9300 . ?
C45 C49 1.377(9) . ?
C45 C46 1.402(9) . ?
C46 C47 1.386(9) 1_545 ?
C46 H46 0.9300 . ?
C47 H47 0.9300 . ?
C48 C49 1.390(8) 1_565 ?
C48 H48 0.9300 . ?
C49 H49 0.9300 . ?
C50 C51 1.390(9) . ?
C50 H50 0.9300 . ?
C51 C52 1.405(9) . ?
C51 H51 0.9300 . ?
C52 C53 1.403(9) . ?
C52 C55 1.491(9) . ?
C53 C54 1.373(9) . ?
C53 H53 0.9300 . ?
C54 H54 0.9300 . ?
C55 C56 1.393(9) . ?
C55 C59 1.404(10) . ?
C56 C57 1.375(9) 1_565 ?
C56 H56 0.9300 . ?
C57 H57 0.9300 . ?
C58 C59 1.375(9) 1_545 ?
C58 H58 0.9300 . ?
C59 H59 0.9300 . ?

loop_
_geom_torsion_atom_site_label_1
_geom_torsion_atom_site_label_2
_geom_torsion_atom_site_label_3
_geom_torsion_atom_site_label_4
_geom_torsion
_geom_torsion_site_symmetry_1
_geom_torsion_site_symmetry_2
_geom_torsion_site_symmetry_3
_geom_torsion_site_symmetry_4
_geom_torsion_publ_flag
O10 Zn1 O8 Zn3 -114.5(3) . . . 1_655 ?
O9 Zn1 O8 Zn3 118.7(3) . . . 1_655 ?
O6 Zn1 O8 Zn3 5.9(3) . . . 1_655 ?
O1 C1 C2 C7 145.2(7) . . . . ?
O2 C1 C2 C7 -36.8(10) . . . . ?
O1 C1 C2 C3 -37.0(9) . . . . ?
O2 C1 C2 C3 141.0(7) . . . . ?
C7 C2 C3 C4 1.7(10) . . . . ?
C1 C2 C3 C4 -176.3(6) . . . . ?
C2 C3 C4 C5 0.0(10) . . . . ?
C3 C4 C5 C6 -2.4(10) . . . . ?
C3 C4 C5 O3 176.5(6) . . . . ?
C8 O3 C5 C4 129.1(6) . . . . ?
C8 O3 C5 C6 -51.9(8) . . . . ?
C4 C5 C6 C7 3.1(10) . . . . ?
O3 C5 C6 C7 -175.9(6) . . . . ?
C3 C2 C7 C6 -1.0(10) . . . . ?
C1 C2 C7 C6 176.8(6) . . . . ?
C3 C2 C7 Br1 174.4(5) . . . . ?
C1 C2 C7 Br1 -7.8(9) . . . . ?
C5 C6 C7 C2 -1.3(10) . . . . ?
C5 C6 C7 Br1 -177.0(5) . . . . ?
C5 O3 C8 C13 -41.5(7) . . . . ?
C5 O3 C8 C9 140.2(5) . . . . ?
C13 C8 C9 C10 -1.3(8) . . . . ?
O3 C8 C9 C10 177.0(5) . . . . ?
C8 C9 C10 C11 1.7(8) . . . . ?
C8 C9 C10 C15 177.3(5) . . . . ?
C9 C10 C11 C12 -0.6(8) . . . . ?
C15 C10 C11 C12 -176.4(5) . . . . ?
C10 C11 C12 C13 -0.9(8) . . . . ?
C10 C11 C12 C14 177.5(5) . . . . ?
C9 C8 C13 C12 -0.2(9) . . . . ?
O3 C8 C13 C12 -178.4(5) . . . . ?
C11 C12 C13 C8 1.2(8) . . . . ?
C14 C12 C13 C8 -177.1(5) . . . . ?
Zn3 O4 C14 O5 7.9(7) . . . . ?
Zn3 O4 C14 C12 -172.4(4) . . . . ?
C11 C12 C14 O5 -14.3(8) . . . . ?
C13 C12 C14 O5 164.1(5) . . . . ?
C11 C12 C14 O4 166.1(5) . . . . ?
C13 C12 C14 O4 -15.6(8) . . . . ?
Zn1 O6 C15 O7 -22.2(9) . . . . ?
Zn1 O6 C15 C10 157.4(4) . . . . ?
Zn3 O7 C15 O6 14.5(8) 1_655 . . . ?
Zn3 O7 C15 C10 -165.2(4) 1_655 . . . ?
C11 C10 C15 O6 -8.0(8) . . . . ?
C9 C10 C15 O6 176.3(5) . . . . ?
C11 C10 C15 O7 171.7(5) . . . . ?
C9 C10 C15 O7 -4.0(8) . . . . ?
Zn1 O10 C16 O11 -10.7(8) . . . . ?
Zn1 O10 C16 C17 167.8(4) . . . . ?
O11 C16 C17 C22 -37.0(9) . . . . ?
O10 C16 C17 C22 144.5(6) . . . . ?
O11 C16 C17 C18 139.1(6) . . . . ?
O10 C16 C17 C18 -39.5(8) . . . . ?
C22 C17 C18 C19 1.3(9) . . . . ?
C16 C17 C18 C19 -175.1(6) . . . . ?
C17 C18 C19 C20 -0.9(9) . . . . ?
C18 C19 C20 O12 176.6(5) . . . . ?
C18 C19 C20 C21 -0.1(9) . . . . ?
C23 O12 C20 C19 165.5(5) . . . . ?
C23 O12 C20 C21 -18.0(8) . . . . ?
C19 C20 C21 C22 0.8(9) . . . . ?
O12 C20 C21 C22 -175.6(6) . . . . ?
C18 C17 C22 C21 -0.5(9) . . . . ?
C16 C17 C22 C21 175.5(6) . . . . ?
C18 C17 C22 Br2 175.3(4) . . . . ?
C16 C17 C22 Br2 -8.6(9) . . . . ?
C20 C21 C22 C17 -0.5(9) . . . . ?
C20 C21 C22 Br2 -176.6(5) . . . . ?
C20 O12 C23 C27 -59.1(7) . . . . ?
C20 O12 C23 C24 123.9(6) . . . . ?
C27 C23 C24 C60 0.1(9) . . . . ?
O12 C23 C24 C60 177.1(5) . . . . ?
C60 C25 C26 C27 0.3(8) . . . . ?
C60 C25 C26 C28 178.0(5) . . . . ?
C24 C23 C27 C26 -1.6(9) . . . . ?
O12 C23 C27 C26 -178.5(5) . . . . ?
C25 C26 C27 C23 1.4(8) . . . . ?
C28 C26 C27 C23 -176.3(5) . . . . ?
Zn4 O14 C28 O13 -13.3(13) . . . . ?
Zn4 O14 C28 C26 166.5(6) . . . . ?
Zn2 O13 C28 O14 7.7(7) . . . . ?
Zn2 O13 C28 C26 -172.0(4) . . . . ?
C25 C26 C28 O14 -5.7(8) . . . . ?
C27 C26 C28 O14 172.0(5) . . . . ?
C25 C26 C28 O13 174.1(5) . . . . ?
C27 C26 C28 O13 -8.2(8) . . . . ?
Zn2 O16 C29 O15 2.3(8) 1_655 . . . ?
Zn2 O16 C29 C60 -175.6(4) 1_655 . . . ?
C34 N3 C30 C31 -2.3(10) . . . . ?
Zn2 N3 C30 C31 170.1(5) . . . . ?
N3 C30 C31 C32 0.8(11) . . . . ?
C30 C31 C32 C33 1.1(10) . . . . ?
C30 C31 C32 C35 -176.3(6) . . . . ?
C31 C32 C33 C34 -1.4(9) . . . . ?
C35 C32 C33 C34 176.0(6) . . . . ?
C30 N3 C34 C33 1.9(10) . . . . ?
Zn2 N3 C34 C33 -170.0(5) . . . . ?
C32 C33 C34 N3 -0.1(10) . . . . ?
C33 C32 C35 C36 175.2(6) . . . . ?
C31 C32 C35 C36 -7.5(10) . . . . ?
C33 C32 C35 C39 -4.1(10) . . . . ?
C31 C32 C35 C39 173.2(6) . . . . ?
C39 C35 C36 C37 2.0(10) . . . 1_565 ?
C32 C35 C36 C37 -177.3(7) . . . 1_565 ?
C38 N4 C37 C36 -1.2(11) . . . 1_545 ?
Zn2 N4 C37 C36 172.0(6) . . . 1_545 ?
C37 N4 C38 C39 1.8(10) . . . 1_545 ?
Zn2 N4 C38 C39 -170.7(5) . . . 1_545 ?
C36 C35 C39 C38 -1.5(10) . . . 1_565 ?
C32 C35 C39 C38 177.9(6) . . . 1_565 ?
C44 N5 C40 C41 1.9(10) . . . . ?
Zn4 N5 C40 C41 175.6(5) . . . . ?
N5 C40 C41 C42 -2.4(11) . . . . ?
C40 C41 C42 C43 1.3(10) . . . . ?
C40 C41 C42 C45 -177.7(6) . . . . ?
C41 C42 C43 C44 0.1(10) . . . . ?
C45 C42 C43 C44 179.1(6) . . . . ?
C40 N5 C44 C43 -0.3(10) . . . . ?
Zn4 N5 C44 C43 -174.0(5) . . . . ?
C42 C43 C44 N5 -0.6(10) . . . . ?
C43 C42 C45 C49 -21.4(10) . . . . ?
C41 C42 C45 C49 157.6(7) . . . . ?
C43 C42 C45 C46 160.0(6) . . . . ?
C41 C42 C45 C46 -21.0(10) . . . . ?
C49 C45 C46 C47 -0.6(10) . . . 1_545 ?
C42 C45 C46 C47 178.1(6) . . . 1_545 ?
C48 N6 C47 C46 1.6(10) . . . 1_565 ?
Zn4 N6 C47 C46 -175.9(5) . . . 1_565 ?
C47 N6 C48 C49 -2.5(9) . . . 1_565 ?
Zn4 N6 C48 C49 174.9(5) . . . 1_565 ?
C46 C45 C49 C48 -0.3(9) . . . 1_545 ?
C42 C45 C49 C48 -179.0(6) . . . 1_545 ?
C54 N1 C50 C51 0.5(10) . . . . ?
Zn3 N1 C50 C51 175.6(5) . . . . ?
N1 C50 C51 C52 -1.8(11) . . . . ?
C50 C51 C52 C53 2.0(10) . . . . ?
C50 C51 C52 C55 -178.8(6) . . . . ?
C51 C52 C53 C54 -0.9(10) . . . . ?
C55 C52 C53 C54 179.9(6) . . . . ?
C50 N1 C54 C53 0.7(10) . . . . ?
Zn3 N1 C54 C53 -174.7(5) . . . . ?
C52 C53 C54 N1 -0.5(10) . . . . ?
C53 C52 C55 C56 33.6(10) . . . . ?
C51 C52 C55 C56 -145.6(7) . . . . ?
C53 C52 C55 C59 -148.0(7) . . . . ?
C51 C52 C55 C59 32.8(10) . . . . ?
C59 C55 C56 C57 0.4(10) . . . 1_565 ?
C52 C55 C56 C57 178.9(7) . . . 1_565 ?
C58 N2 C57 C56 -0.5(11) . . . 1_545 ?
Zn3 N2 C57 C56 -170.0(5) . . . 1_545 ?
C57 N2 C58 C59 -0.5(11) . . . 1_545 ?
Zn3 N2 C58 C59 169.9(6) . . . 1_545 ?
C56 C55 C59 C58 -1.4(11) . . . 1_565 ?
C52 C55 C59 C58 -179.8(7) . . . 1_565 ?
C26 C25 C60 C24 -1.8(8) . . . . ?
C26 C25 C60 C29 -179.0(5) . . . . ?
C23 C24 C60 C25 1.6(8) . . . . ?
C23 C24 C60 C29 178.8(5) . . . . ?
O15 C29 C60 C25 -5.7(8) . . . . ?
O16 C29 C60 C25 172.3(5) . . . . ?
O15 C29 C60 C24 177.2(5) . . . . ?
O16 C29 C60 C24 -4.9(8) . . . . ?
